data_2007615
loop_
_publ_author_name
'Barcon, Alan'
'Brunskill, Andrew P. J.'
'Lalancette, Roger A.'
'Thompson, Hugh W.'

_publ_section_title
;
 3-Oxo-1-cyclohexene-1-carboxylic Acid: Catemeric Hydrogen Bonding and
 Flexional Ring Disorder in a \g-Keto Acid
;
_journal_issue 9
_journal_name_full 'Acta Crystallographica Section C'
_journal_page_first 1282
_journal_page_last 1285
_journal_paper_doi 10.1107/S0108270198004740
_journal_volume 54
_journal_year 1998
_chemical_formula_analytical 'C7 H8 O3'
_chemical_formula_moiety 'C7 H8 O3'
_chemical_formula_structural 'C7 H8 O3'
_chemical_formula_sum 'C7 H8 O3'
_chemical_formula_weight 140.13
_chemical_melting_point 398
_chemical_name_common '3-oxo-1-cyclohexene-1-carboxylic acid'
_chemical_name_systematic '3-oxo-1-cyclohexene-1-carboxylic acid'
_space_group_IT_number 14
_symmetry_cell_setting monoclinic
_symmetry_space_group_name_Hall '-P 2yn'
_symmetry_space_group_name_H-M 'P 1 21/n 1'
_audit_creation_method SHELXL
_cell_angle_alpha 90.00
_cell_angle_beta 97.900(10)
_cell_angle_gamma 90.00
_cell_formula_units_Z 4
_cell_length_a 9.7030(10)
_cell_length_b 5.5820(10)
_cell_length_c 12.7650(10)
_cell_measurement_reflns_used 27
_cell_measurement_temperature 295(2)
_cell_measurement_theta_max 17.94
_cell_measurement_theta_min 6.11
_cell_volume 684.82(15)
_computing_cell_refinement 'XSCANS (Siemens, 1996)'
_computing_data_collection 'XSCANS (Fait, 1991)'
_computing_data_reduction 'XSCANS (Siemens, 1996)'
_computing_molecular_graphics 'SHELXTL/PC (Sheldrick, 1994)'
_computing_publication_material 'SHELXTL/PC (Sheldrick, 1994)'
_computing_structure_refinement 'SHELXTL/PC (Sheldrick, 1994)'
_computing_structure_solution 'SHELXTL/PC (Sheldrick, 1994)'
_diffrn_ambient_temperature 295(2)
_diffrn_measurement_device 'Siemens P4'
_diffrn_measurement_method 2\q/\q
_diffrn_radiation_monochromator graphite
_diffrn_radiation_source 'normal-focus sealed tube'
_diffrn_radiation_type MoK\a
_diffrn_radiation_wavelength 0.71073
_diffrn_reflns_av_R_equivalents 0.038
_diffrn_reflns_av_sigmaI/netI 0.043
_diffrn_reflns_limit_h_max 12
_diffrn_reflns_limit_h_min -1
_diffrn_reflns_limit_k_max 1
_diffrn_reflns_limit_k_min -7
_diffrn_reflns_limit_l_max 16
_diffrn_reflns_limit_l_min -16
_diffrn_reflns_number 2221
_diffrn_reflns_theta_max 27.49
_diffrn_reflns_theta_min 2.48
_diffrn_standards_decay_% 0.30
_diffrn_standards_interval_count 97
_diffrn_standards_number 3
_exptl_absorpt_coefficient_mu 0.107
_exptl_absorpt_correction_T_max 0.976
_exptl_absorpt_correction_T_min 0.954
_exptl_absorpt_correction_type 'Face-indexed numerical'
_exptl_absorpt_process_details 'Sheldrick (1994)'
_exptl_crystal_colour colorless
_exptl_crystal_density_diffrn 1.359
_exptl_crystal_density_meas 1.360(10)
_exptl_crystal_density_method 'flotation in cyclohexane/CCl~4~'
_exptl_crystal_description parallelepiped
_exptl_crystal_F_000 296
_exptl_crystal_size_max 0.56
_exptl_crystal_size_mid 0.48
_exptl_crystal_size_min 0.24
_refine_diff_density_max 0.21
_refine_diff_density_min -0.12
_refine_ls_extinction_method none
_refine_ls_goodness_of_fit_all 1.06
_refine_ls_goodness_of_fit_obs 1.15
_refine_ls_hydrogen_treatment 'H atoms: see below'
_refine_ls_matrix_type full
_refine_ls_number_parameters 112
_refine_ls_number_reflns 1574
_refine_ls_number_restraints 0
_refine_ls_restrained_S_all 1.07
_refine_ls_restrained_S_obs 1.15
_refine_ls_R_factor_all 0.084
_refine_ls_R_factor_obs .048
_refine_ls_shift/esd_max 0.001
_refine_ls_shift/esd_mean 0.000
_refine_ls_structure_factor_coef Fsqd
_refine_ls_weighting_details 'w = 1/[\s^2^(Fo^2^)+(0.0521P)^2^+0.1539P] where P = (Fo^2^+2Fc^2^)/3'
_refine_ls_weighting_scheme calc
_refine_ls_wR_factor_all 0.137
_refine_ls_wR_factor_obs .117
_reflns_number_observed 1028
_reflns_number_total 1575
_reflns_observed_criterion >4sigma(F)
_cod_data_source_file fg1448.cif
_cod_data_source_block fg1448
_cod_depositor_comments
;
The following automatic conversions were performed:
'_geom_bond_publ_flag' value 'Y' changed to 'y' according to
'/home/saulius/struct/CIF-dictionaries/cif_core.dic' dictionary named
'cif_core.dic' version 2.4.1 from 2010-06-29 (9 times).

Automatic conversion script
Id: cif_fix_enum 1527 2010-12-29 10:47:43Z saulius 

The following automatic conversions were performed:

'_refine_ls_weighting_scheme' value 'calc w =
1/[\s^2^(Fo^2^)+(0.0521P)^2^+0.1539P] where P = (Fo^2^+2Fc^2^)/3' was
changed to 'calc'. New tag '_refine_ls_weighting_details' was
created. The value of the new tag was set to 'w =
1/[\s^2^(Fo^2^)+(0.0521P)^2^+0.1539P] where P = (Fo^2^+2Fc^2^)/3'.

Automatic conversion script
Id: cif_fix_values 3143 2015-03-26 13:38:13Z robertas 
;
_cod_original_cell_volume 684.8(2)
_cod_original_sg_symbol_H-M 'P 21/n'
_cod_database_code 2007615

loop_
_symmetry_equiv_pos_as_xyz
'x, y, z'
'-x+1/2, y+1/2, -z+1/2'
'-x, -y, -z'
'x-1/2, -y-1/2, z-1/2'

loop_
_atom_site_aniso_label
_atom_site_aniso_U_11
_atom_site_aniso_U_22
_atom_site_aniso_U_33
_atom_site_aniso_U_12
_atom_site_aniso_U_13
_atom_site_aniso_U_23
O1 .0583(9) .0597(9) .0479(7) -.0089(8) -.0195(6) .0125(7)
O2 .0841(12) .1126(15) .0545(9) -.0095(11) -.0107(8) .0378(10)
O3 .0593(9) .0835(11) .0455(8) -.0157(9) -.0243(7) .0088(8)
C1 .0385(9) .0403(10) .0362(8) .0033(8) .0003(7) -.0045(8)
C2 .0340(9) .0398(9) .0379(8) -.0026(8) -.0054(6) -.0029(7)
C3 .0371(9) .0467(11) .0406(9) .0001(9) -.0081(7) -.0013(9)
C4 .030(5) .062(5) .053(4) -.004(3) -.011(3) -.001(3)
C4' .028(4) .071(7) .069(5) -.010(3) -.009(3) .008(4)
C5 .035(2) .050(3) .060(3) -.010(2) .006(2) -.010(2)
C5' .068(4) .056(4) .067(4) -.022(3) -.007(3) -.002(3)
C6 .0597(12) .0501(12) .0550(11) -.0098(11) .0046(9) .0034(10)
C7 .0511(11) .0510(12) .0369(9) .0077(10) -.0026(8) .0021(9)

loop_
_atom_site_label
_atom_site_fract_x
_atom_site_fract_y
_atom_site_fract_z
_atom_site_U_iso_or_equiv
_atom_site_thermal_displace_type
_atom_site_calc_flag
_atom_site_refinement_flags
_atom_site_occupancy
_atom_site_disorder_group
_atom_site_type_symbol
O1 .67089(15) .1569(3) .58044(10) .0578(4) Uani d . 1 . O
O2 .4863(2) .6031(4) .16973(12) .0856(6) Uani d . 1 . O
O3 .3630(2) .3553(3) .25511(11) .0657(5) Uani d . 1 . O
H3 .311(3) .357(5) .196(2) .081(8) Uiso d . 1 . H
C1 .5821(2) .4796(3) .34206(12) .0388(4) Uani d . 1 . C
C2 .5775(2) .3135(3) .41601(12) .0382(4) Uani d . 1 . C
C3 .6826(2) .3040(3) .51096(14) .0427(5) Uani d . 1 . C
C4 .7800(9) .510(2) .5268(10) .050(2) Uani d P .50 1 C
C4' .8146(10) .451(2) .5097(11) .058(2) Uani d P .50 2 C
C5 .8228(5) .5930(10) .4212(4) .0485(12) Uani d P .50 1 C
C5' .7815(7) .6804(11) .4533(5) .065(2) Uani d P .50 2 C
C6 .6937(2) .6647(4) .3472(2) .0553(5) Uani d . 1 . C
C7 .4724(2) .4879(4) .24614(14) .0471(5) Uani d . 1 . C
H2A .5063 .2007 .40769 .046(5) Uiso calc R 1 . H
H4A .8623 .464 .5745 .068(6) Uiso calc PR .50 1 H
H4B .7357 .642 .5590 .068(6) Uiso calc PR .50 1 H
H4A' .8569 .483 .5817 .095(8) Uiso calc PR .50 2 H
H4B' .8807 .361 .4747 .095(8) Uiso calc PR .50 2 H
H5A .8858 .7283 .4330 .068(6) Uiso calc PR .50 1 H
H5B .8705 .4643 .3900 .068(6) Uiso calc PR .50 1 H
H5A' .8684 .7582 .4440 .095(8) Uiso calc PR .50 2 H
H5B' .7341 .7830 .4982 .095(8) Uiso calc PR .50 2 H
H6A .6586 .8149 .3711 .068(6) Uiso calc PR .50 1 H
H6B .7182 .6899 .2769 .068(6) Uiso calc PR .50 1 H
H6A' .6512 .8196 .3301 .095(8) Uiso calc PR .50 2 H
H6B' .7533 .6285 .2942 .095(8) Uiso calc PR .50 2 H

loop_
_atom_type_symbol
_atom_type_description
_atom_type_scat_dispersion_real
_atom_type_scat_dispersion_imag
_atom_type_scat_source
C C 0.0033 0.0016 'International Tables Vol C Tables 4.2.6.8 and 6.1.1.4'
H H 0.0000 0.0000 'International Tables Vol C Tables 4.2.6.8 and 6.1.1.4'
O O 0.0106 0.0060 'International Tables Vol C Tables 4.2.6.8 and 6.1.1.4'

loop_
_geom_angle_atom_site_label_1
_geom_angle_atom_site_label_2
_geom_angle_atom_site_label_3
_geom_angle
_geom_angle_publ_flag
C7 O3 H3 107.5(17) ?
C2 C1 C6 123.2(2) ?
C2 C1 C7 120.6(2) ?
C6 C1 C7 116.2(2) ?
C1 C2 C3 121.5(2) ?
O1 C3 C2 119.8(2) ?
O1 C3 C4 122.6(5) ?
C2 C3 C4 116.2(5) y
O1 C3 C4' 122.2(5) ?
C2 C3 C4' 117.2(5) y
C3 C4 C5 110.9(7) y
C3 C4' C5' 110.2(6) y
C4 C5 C6 109.0(4) y
C4' C5' C6 116.6(5) y
C1 C6 C5' 113.48(10) y
C1 C6 C5 112.2(2) y
O2 C7 O3 124.1(2) ?
O2 C7 C1 122.3(2) y
O3 C7 C1 113.6(2) y

loop_
_geom_bond_atom_site_label_1
_geom_bond_atom_site_label_2
_geom_bond_site_symmetry_2
_geom_bond_distance
_geom_bond_publ_flag
O1 C3 . 1.225(2) y
O2 C7 . 1.191(2) y
O3 C7 . 1.312(2) y
C1 C2 . 1.328(2) ?
C1 C6 . 1.492(3) ?
C1 C7 . 1.509(2) ?
C2 C3 . 1.474(2) ?
C3 C4 . 1.485(13) y
C3 C4' . 1.523(12) y
C4 C5 . 1.535(14) y
C4' C5' . 1.483(15) y
C5 C6 . 1.515(6) y
C5' C6 . 1.499(6) y

loop_
_geom_torsion_atom_site_label_1
_geom_torsion_atom_site_label_2
_geom_torsion_atom_site_label_3
_geom_torsion_atom_site_label_4
_geom_torsion
_geom_torsion_publ_flag
C6 C1 C2 C3 1.3(3) ?
C7 C1 C2 C3 -179.2(2) ?
C1 C2 C3 O1 175.9(2) ?
C1 C2 C3 C4 9.0(4) y
C1 C2 C3 C4' -14.0(5) y
O1 C3 C4 C5 154.2(4) ?
C2 C3 C4 C5 -39.3(6) ?
C4' C3 C4 C5 59.(2) ?
O1 C3 C4' C5' -153.4(5) ?
C2 C3 C4' C5' 36.8(8) ?
C4 C3 C4' C5' -56.(2) ?
C3 C4 C5 C6 59.1(6) y
C3 C4' C5' C6 -49.3(7) y
C2 C1 C6 C5' -12.7(2) y
C7 C1 C6 C5' 167.90(11) ?
C2 C1 C6 C5 20.1(3) y
C7 C1 C6 C5 -159.4(2) ?
C4' C5' C6 C1 38.1(4) y
C4 C5 C6 C1 -48.9(5) y
C4 C5 C6 C5' 50.0(5) ?
C2 C1 C7 O2 -165.8(2) ?
C6 C1 C7 O2 13.7(3) ?
C2 C1 C7 O3 13.5(3) ?
C6 C1 C7 O3 -167.1(2) ?
